data_7113109
loop_
_publ_author_name
'Imai, Yoshitane'
'Kawaguchi, Kakuhiro'
'Tajima, Nobuo'
'Sato, Tomohiro'
'Kuroda, Reiko'
'Matsubara, Yoshio'

_publ_section_title
;
 A coincident spontaneous resolution system for racemic
 1,1'-binaphthyl-2,2'-dicarboxylic acid and
 1,2-diphenylethylenediamine induced by water
;
_journal_coden_ASTM CHCOFS
_journal_issue 3
_journal_name_full
;
 Chemical Communications (Cambridge, United Kingdom)
;
_journal_page_first 362
_journal_page_last 364
_journal_paper_doi 10.1039/b714226a
_journal_year 2008
_chemical_formula_sum 'C46 H54 N2 O6'
_chemical_formula_weight 730.91
_space_group_IT_number 2
_symmetry_cell_setting triclinic
_symmetry_space_group_name_Hall '-P 1'
_symmetry_space_group_name_H-M 'P -1'
_atom_sites_solution_hydrogens geom
_atom_sites_solution_primary direct
_atom_sites_solution_secondary difmap
_audit_creation_method SHELXL-97
_cell_angle_alpha 115.435(1)
_cell_angle_beta 102.599(1)
_cell_angle_gamma 90.983(1)
_cell_formula_units_Z 2
_cell_length_a 11.361(1)
_cell_length_b 14.185(1)
_cell_length_c 14.231(1)
_cell_measurement_reflns_used 6635
_cell_measurement_temperature 120(2)
_cell_measurement_theta_max 27.88
_cell_measurement_theta_min 1.60
_cell_volume 2005.2(3)
_computing_cell_refinement 'Bruker SAINT'
_computing_data_collection 'Bruker SMART'
_computing_data_reduction 'Bruker SAINT'
_computing_structure_refinement 'SHELXL-97 (Sheldrick, 1997)'
_computing_structure_solution 'SHELXS-97 (Sheldrick, 1997)'
_diffrn_ambient_temperature 120(2)
_diffrn_measured_fraction_theta_full 0.941
_diffrn_measured_fraction_theta_max 0.941
_diffrn_measurement_device_type 'CCD area detector'
_diffrn_measurement_method '\w scans'
_diffrn_radiation_monochromator graphite
_diffrn_radiation_source 'fine-focus sealed tube'
_diffrn_radiation_type MoK\a
_diffrn_radiation_wavelength 0.71073
_diffrn_reflns_av_R_equivalents 0.0310
_diffrn_reflns_av_sigmaI/netI 0.0590
_diffrn_reflns_limit_h_max 14
_diffrn_reflns_limit_h_min -14
_diffrn_reflns_limit_k_max 18
_diffrn_reflns_limit_k_min -18
_diffrn_reflns_limit_l_max 18
_diffrn_reflns_limit_l_min -18
_diffrn_reflns_number 17817
_diffrn_reflns_theta_full 27.88
_diffrn_reflns_theta_max 27.88
_diffrn_reflns_theta_min 1.60
_exptl_absorpt_coefficient_mu 0.079
_exptl_absorpt_correction_T_max 0.9921
_exptl_absorpt_correction_T_min 0.9689
_exptl_absorpt_correction_type empirical
_exptl_absorpt_process_details 'Bruker SADABS'
_exptl_crystal_colour colorless
_exptl_crystal_density_diffrn 1.211
_exptl_crystal_density_method 'not measured'
_exptl_crystal_description plate
_exptl_crystal_F_000 784
_exptl_crystal_size_max 0.40
_exptl_crystal_size_mid 0.40
_exptl_crystal_size_min 0.10
_refine_diff_density_max 0.475
_refine_diff_density_min -0.322
_refine_diff_density_rms 0.100
_refine_ls_extinction_method none
_refine_ls_goodness_of_fit_ref 1.030
_refine_ls_hydrogen_treatment constr
_refine_ls_matrix_type full
_refine_ls_number_parameters 491
_refine_ls_number_reflns 9005
_refine_ls_number_restraints 0
_refine_ls_restrained_S_all 1.030
_refine_ls_R_factor_all 0.0788
_refine_ls_R_factor_gt 0.0536
_refine_ls_shift/su_max 0.008
_refine_ls_shift/su_mean 0.001
_refine_ls_structure_factor_coef Fsqd
_refine_ls_weighting_details 'calc w=1/[\s^2^(Fo^2^)+(0.0736P)^2^+0.1731P] where P=(Fo^2^+2Fc^2^)/3'
_refine_ls_weighting_scheme calc
_refine_ls_wR_factor_gt 0.1294
_refine_ls_wR_factor_ref 0.1450
_reflns_number_gt 6635
_reflns_number_total 9005
_reflns_threshold_expression >2sigma(I)
_cod_duplicate_entry 7102823
_cod_data_source_file b714226a.txt
_cod_data_source_block imai79_4
_cod_depositor_comments
;
The following automatic conversions were performed:

'_symmetry_cell_setting' value 'Triclinic' changed to 'triclinic'
according to
/usr/data/users/saulius/automatic-downloads/retrospective/RSC/lib/dictionaries/cif_core.dic
dictionary named 'cif_core.dic' version 2.4.2 from 2011-04-26.

Automatic conversion script
Id: cif_fix_values 2281 2013-09-26 08:29:07Z andrius 
;
_cod_original_cell_volume 2005.2(2)
_cod_original_sg_symbol_H-M P-1
_cod_database_code 7113109

loop_
_symmetry_equiv_pos_as_xyz
'x, y, z'
'-x, -y, -z'

loop_
_atom_site_label
_atom_site_type_symbol
_atom_site_fract_x
_atom_site_fract_y
_atom_site_fract_z
_atom_site_U_iso_or_equiv
_atom_site_adp_type
_atom_site_occupancy
_atom_site_symmetry_multiplicity
_atom_site_calc_flag
_atom_site_refinement_flags
C1 C 0.20608(14) 0.46795(13) 0.28628(13) 0.0166(3) Uani 1 1 d .
C2 C 0.21478(14) 0.40015(13) 0.18428(13) 0.0170(3) Uani 1 1 d .
C3 C 0.18601(15) 0.29014(13) 0.14552(14) 0.0211(4) Uani 1 1 d .
H3 H 0.1911 0.2442 0.0749 0.025 Uiso 1 1 calc R
C4 C 0.15124(16) 0.24889(14) 0.20704(14) 0.0239(4) Uani 1 1 d .
H4 H 0.1330 0.1748 0.1791 0.029 Uiso 1 1 calc R
C5 C 0.10485(16) 0.27542(15) 0.37870(15) 0.0265(4) Uani 1 1 d .
H5 H 0.0867 0.2016 0.3526 0.032 Uiso 1 1 calc R
C6 C 0.09490(16) 0.34127(15) 0.47922(15) 0.0268(4) Uani 1 1 d .
H6 H 0.0694 0.3132 0.5223 0.032 Uiso 1 1 calc R
C7 C 0.12213(15) 0.44988(15) 0.51892(14) 0.0240(4) Uani 1 1 d .
H7 H 0.1157 0.4953 0.5893 0.029 Uiso 1 1 calc R
C8 C 0.15802(15) 0.49172(14) 0.45758(13) 0.0211(4) Uani 1 1 d .
H8 H 0.1757 0.5659 0.4857 0.025 Uiso 1 1 calc R
C9 C 0.16917(14) 0.42570(13) 0.35235(13) 0.0175(4) Uani 1 1 d .
C10 C 0.14191(15) 0.31528(14) 0.31237(14) 0.0214(4) Uani 1 1 d .
C2A C 0.25127(14) 0.43978(13) 0.11064(13) 0.0164(3) Uani 1 1 d .
O2 O 0.30767(10) 0.53086(9) 0.15074(9) 0.0193(3) Uani 1 1 d .
O3 O 0.22140(11) 0.37984(9) 0.01093(9) 0.0213(3) Uani 1 1 d .
C11 C 0.22666(14) 0.58507(13) 0.33228(13) 0.0160(3) Uani 1 1 d .
C12 C 0.13325(14) 0.63983(13) 0.31286(13) 0.0165(3) Uani 1 1 d .
C13 C 0.14835(16) 0.75094(14) 0.36509(14) 0.0213(4) Uani 1 1 d .
H13 H 0.0830 0.7879 0.3514 0.026 Uiso 1 1 calc R
C14 C 0.25618(16) 0.80570(14) 0.43506(14) 0.0225(4) Uani 1 1 d .
H14 H 0.2651 0.8804 0.4693 0.027 Uiso 1 1 calc R
C15 C 0.46813(16) 0.80715(14) 0.52859(14) 0.0234(4) Uani 1 1 d .
H15 H 0.4783 0.8819 0.5645 0.028 Uiso 1 1 calc R
C16 C 0.56282(15) 0.75420(14) 0.54652(14) 0.0237(4) Uani 1 1 d .
H16 H 0.6384 0.7921 0.5941 0.028 Uiso 1 1 calc R
C17 C 0.54894(15) 0.64379(14) 0.49474(14) 0.0228(4) Uani 1 1 d .
H17 H 0.6152 0.6073 0.5075 0.027 Uiso 1 1 calc R
C18 C 0.44031(15) 0.58835(14) 0.42596(14) 0.0200(4) Uani 1 1 d .
H18 H 0.4319 0.5136 0.3919 0.024 Uiso 1 1 calc R
C19 C 0.34038(15) 0.64098(13) 0.40498(13) 0.0169(3) Uani 1 1 d .
C20 C 0.35451(15) 0.75244(13) 0.45706(13) 0.0188(4) Uani 1 1 d .
C12A C 0.01360(15) 0.58226(13) 0.23320(13) 0.0167(3) Uani 1 1 d .
O12 O 0.01695(10) 0.53453(9) 0.13635(9) 0.0206(3) Uani 1 1 d .
O13 O -0.07954(10) 0.58649(10) 0.26817(9) 0.0251(3) Uani 1 1 d .
C21 C 0.48055(16) 0.71632(14) -0.05371(15) 0.0251(4) Uani 1 1 d .
H21 H 0.5119 0.7418 0.0216 0.030 Uiso 1 1 calc R
C22 C 0.53358(17) 0.75674(16) -0.10927(16) 0.0311(5) Uani 1 1 d .
H22 H 0.5995 0.8117 -0.0716 0.037 Uiso 1 1 calc R
C23 C 0.49170(18) 0.71797(15) -0.21901(16) 0.0298(4) Uani 1 1 d .
H23 H 0.5298 0.7451 -0.2570 0.036 Uiso 1 1 calc R
C24 C 0.39473(18) 0.64002(16) -0.27329(15) 0.0305(4) Uani 1 1 d .
H24 H 0.3657 0.6130 -0.3490 0.037 Uiso 1 1 calc R
C25 C 0.33891(17) 0.60051(15) -0.21749(14) 0.0260(4) Uani 1 1 d .
H25 H 0.2712 0.5472 -0.2552 0.031 Uiso 1 1 calc R
C26 C 0.38144(15) 0.63849(13) -0.10748(14) 0.0191(4) Uani 1 1 d .
C27 C 0.32029(14) 0.60018(13) -0.04355(13) 0.0176(4) Uani 1 1 d .
H27 H 0.3806 0.6149 0.0253 0.021 Uiso 1 1 calc R
N28 N 0.28112(12) 0.48456(10) -0.10261(11) 0.0168(3) Uani 1 1 d .
H28A H 0.2150 0.4709 -0.1580 0.025 Uiso 1 1 calc R
H28B H 0.2617 0.4609 -0.0570 0.025 Uiso 1 1 calc R
H28C H 0.3428 0.4512 -0.1289 0.025 Uiso 1 1 calc R
C29 C 0.25344(15) 0.77611(13) 0.05949(14) 0.0194(4) Uani 1 1 d .
C30 C 0.24441(17) 0.85056(14) 0.02049(16) 0.0278(4) Uani 1 1 d .
H30 H 0.2101 0.8295 -0.0537 0.033 Uiso 1 1 calc R
C31 C 0.2852(2) 0.95569(16) 0.08930(17) 0.0363(5) Uani 1 1 d .
H31 H 0.2785 1.0065 0.0621 0.044 Uiso 1 1 calc R
C32 C 0.33527(19) 0.98662(16) 0.19647(18) 0.0380(5) Uani 1 1 d .
H32 H 0.3640 1.0586 0.2432 0.046 Uiso 1 1 calc R
C33 C 0.34404(17) 0.91304(16) 0.23685(16) 0.0322(5) Uani 1 1 d .
H33 H 0.3776 0.9347 0.3113 0.039 Uiso 1 1 calc R
C34 C 0.30373(16) 0.80822(15) 0.16845(14) 0.0254(4) Uani 1 1 d .
H34 H 0.3104 0.7577 0.1960 0.031 Uiso 1 1 calc R
C35 C 0.21136(15) 0.66110(13) -0.01583(13) 0.0177(4) Uani 1 1 d .
H35 H 0.1572 0.6560 -0.0839 0.021 Uiso 1 1 calc R
N36 N 0.14012(12) 0.61321(11) 0.03277(11) 0.0178(3) Uani 1 1 d .
H36A H 0.1920 0.5955 0.0794 0.027 Uiso 1 1 calc R
H36B H 0.0916 0.5545 -0.0201 0.027 Uiso 1 1 calc R
H36C H 0.0934 0.6604 0.0687 0.027 Uiso 1 1 calc R
O41 O 0.98105(11) 0.75236(10) 0.12527(11) 0.0275(3) Uani 1 1 d .
H41 H 0.9161 0.7160 0.0821 0.041 Uiso 1 1 calc R
C42 C 0.98241(16) 0.85671(14) 0.13582(15) 0.0256(4) Uani 1 1 d .
H42A H 0.9786 0.8549 0.0649 0.031 Uiso 1 1 calc R
H42B H 1.0600 0.8986 0.1855 0.031 Uiso 1 1 calc R
C43 C 0.87808(16) 0.91025(14) 0.17756(15) 0.0250(4) Uani 1 1 d .
H43A H 0.8845 0.9162 0.2504 0.030 Uiso 1 1 calc R
H43B H 0.8003 0.8667 0.1303 0.030 Uiso 1 1 calc R
C44 C 0.87783(18) 1.01946(15) 0.18204(17) 0.0326(5) Uani 1 1 d .
H44A H 0.8552 1.0118 0.1076 0.039 Uiso 1 1 calc R
H44B H 0.9614 1.0571 0.2158 0.039 Uiso 1 1 calc R
C45 C 0.7918(2) 1.08659(17) 0.2437(2) 0.0456(6) Uani 1 1 d .
H45A H 0.8136 1.0938 0.3180 0.055 Uiso 1 1 calc R
H45B H 0.8032 1.1579 0.2481 0.055 Uiso 1 1 calc R
C46 C 0.6597(2) 1.0425(2) 0.1939(2) 0.0539(7) Uani 1 1 d .
H46A H 0.6098 1.0891 0.2377 0.081 Uiso 1 1 calc R
H46B H 0.6471 0.9724 0.1906 0.081 Uiso 1 1 calc R
H46C H 0.6365 1.0371 0.1212 0.081 Uiso 1 1 calc R
O51 O 0.52860(10) 0.61882(9) 0.17385(9) 0.0209(3) Uani 1 1 d .
H51 H 0.4666 0.5856 0.1736 0.031 Uiso 1 1 calc R
C52 C 0.57750(16) 0.70244(14) 0.27915(14) 0.0228(4) Uani 1 1 d .
H52A H 0.6363 0.6770 0.3227 0.027 Uiso 1 1 calc R
H52B H 0.5114 0.7277 0.3155 0.027 Uiso 1 1 calc R
C53 C 0.64054(17) 0.79138(14) 0.26865(14) 0.0245(4) Uani 1 1 d .
H53A H 0.5802 0.8171 0.2266 0.029 Uiso 1 1 calc R
H53B H 0.7031 0.7638 0.2284 0.029 Uiso 1 1 calc R
C54 C 0.70080(17) 0.88337(14) 0.37702(14) 0.0251(4) Uani 1 1 d .
H54A H 0.7250 0.9439 0.3651 0.030 Uiso 1 1 calc R
H54B H 0.6408 0.9046 0.4211 0.030 Uiso 1 1 calc R
C55 C 0.81180(18) 0.85789(15) 0.43886(16) 0.0306(4) Uani 1 1 d .
H55A H 0.8700 0.8333 0.3933 0.037 Uiso 1 1 calc R
H55B H 0.7867 0.7994 0.4535 0.037 Uiso 1 1 calc R
C56 C 0.87627(19) 0.95049(16) 0.54504(17) 0.0369(5) Uani 1 1 d .
H56A H 0.9468 0.9285 0.5805 0.055 Uiso 1 1 calc R
H56B H 0.8201 0.9742 0.5916 0.055 Uiso 1 1 calc R
H56C H 0.9034 1.0083 0.5313 0.055 Uiso 1 1 calc R

loop_
_atom_site_aniso_label
_atom_site_aniso_U_11
_atom_site_aniso_U_22
_atom_site_aniso_U_33
_atom_site_aniso_U_23
_atom_site_aniso_U_13
_atom_site_aniso_U_12
C1 0.0119(8) 0.0201(9) 0.0181(8) 0.0103(7) 0.0002(6) 0.0016(6)
C2 0.0149(8) 0.0192(9) 0.0161(8) 0.0077(7) 0.0025(6) 0.0011(6)
C3 0.0233(9) 0.0184(9) 0.0186(9) 0.0063(7) 0.0040(7) 0.0014(7)
C4 0.0286(10) 0.0158(9) 0.0255(10) 0.0090(8) 0.0038(8) -0.0023(7)
C5 0.0260(10) 0.0282(10) 0.0308(11) 0.0192(9) 0.0053(8) -0.0006(8)
C6 0.0226(9) 0.0400(12) 0.0276(10) 0.0238(9) 0.0065(8) 0.0024(8)
C7 0.0191(9) 0.0359(11) 0.0201(9) 0.0151(8) 0.0053(7) 0.0064(8)
C8 0.0183(9) 0.0268(10) 0.0179(9) 0.0104(8) 0.0029(7) 0.0034(7)
C9 0.0125(8) 0.0225(9) 0.0184(9) 0.0113(7) 0.0013(6) 0.0023(7)
C10 0.0179(8) 0.0239(9) 0.0220(9) 0.0121(8) 0.0008(7) -0.0003(7)
C2A 0.0142(8) 0.0182(9) 0.0178(9) 0.0083(7) 0.0049(6) 0.0037(6)
O2 0.0174(6) 0.0200(6) 0.0202(6) 0.0090(5) 0.0040(5) -0.0011(5)
O3 0.0241(6) 0.0213(6) 0.0168(6) 0.0071(5) 0.0048(5) -0.0003(5)
C11 0.0161(8) 0.0174(8) 0.0132(8) 0.0053(7) 0.0043(6) -0.0001(6)
C12 0.0172(8) 0.0197(9) 0.0119(8) 0.0060(7) 0.0050(6) 0.0007(7)
C13 0.0198(9) 0.0208(9) 0.0217(9) 0.0079(8) 0.0048(7) 0.0053(7)
C14 0.0248(9) 0.0159(9) 0.0220(9) 0.0047(7) 0.0045(7) 0.0006(7)
C15 0.0240(9) 0.0204(9) 0.0182(9) 0.0024(7) 0.0041(7) -0.0022(7)
C16 0.0171(9) 0.0305(10) 0.0173(9) 0.0072(8) 0.0001(7) -0.0033(7)
C17 0.0162(8) 0.0327(10) 0.0214(9) 0.0144(8) 0.0031(7) 0.0033(7)
C18 0.0192(8) 0.0216(9) 0.0190(9) 0.0093(7) 0.0040(7) 0.0016(7)
C19 0.0172(8) 0.0204(9) 0.0126(8) 0.0067(7) 0.0040(6) 0.0001(7)
C20 0.0191(8) 0.0217(9) 0.0143(8) 0.0067(7) 0.0044(7) 0.0009(7)
C12A 0.0173(8) 0.0171(8) 0.0174(9) 0.0097(7) 0.0030(7) 0.0030(6)
O12 0.0176(6) 0.0255(7) 0.0149(6) 0.0063(5) 0.0031(5) -0.0003(5)
O13 0.0165(6) 0.0370(8) 0.0186(6) 0.0095(6) 0.0045(5) -0.0008(5)
C21 0.0229(9) 0.0293(10) 0.0196(9) 0.0077(8) 0.0054(7) -0.0004(8)
C22 0.0261(10) 0.0319(11) 0.0357(11) 0.0132(9) 0.0127(9) -0.0042(8)
C23 0.0336(11) 0.0307(11) 0.0375(12) 0.0216(9) 0.0190(9) 0.0056(8)
C24 0.0356(11) 0.0380(12) 0.0210(10) 0.0152(9) 0.0085(8) 0.0033(9)
C25 0.0253(9) 0.0293(10) 0.0204(10) 0.0092(8) 0.0042(8) -0.0029(8)
C26 0.0197(8) 0.0189(9) 0.0205(9) 0.0089(7) 0.0079(7) 0.0039(7)
C27 0.0168(8) 0.0174(9) 0.0161(8) 0.0057(7) 0.0032(7) 0.0003(6)
N28 0.0162(7) 0.0190(7) 0.0150(7) 0.0068(6) 0.0053(5) 0.0017(6)
C29 0.0154(8) 0.0196(9) 0.0219(9) 0.0065(7) 0.0080(7) 0.0012(7)
C30 0.0333(11) 0.0244(10) 0.0271(10) 0.0116(8) 0.0102(8) 0.0025(8)
C31 0.0489(13) 0.0221(10) 0.0395(13) 0.0131(9) 0.0157(10) 0.0009(9)
C32 0.0395(12) 0.0215(10) 0.0398(13) 0.0005(9) 0.0123(10) -0.0042(9)
C33 0.0292(10) 0.0312(11) 0.0240(10) 0.0024(9) 0.0040(8) -0.0009(8)
C34 0.0218(9) 0.0269(10) 0.0241(10) 0.0085(8) 0.0053(7) 0.0025(7)
C35 0.0173(8) 0.0191(9) 0.0172(9) 0.0081(7) 0.0054(7) 0.0008(7)
N36 0.0163(7) 0.0188(7) 0.0169(7) 0.0068(6) 0.0042(6) 0.0013(6)
O41 0.0208(7) 0.0219(7) 0.0335(8) 0.0072(6) 0.0054(6) 0.0020(5)
C42 0.0218(9) 0.0227(10) 0.0264(10) 0.0062(8) 0.0047(8) -0.0014(7)
C43 0.0252(9) 0.0228(10) 0.0249(10) 0.0084(8) 0.0073(8) 0.0020(7)
C44 0.0313(11) 0.0269(11) 0.0391(12) 0.0140(9) 0.0095(9) 0.0041(8)
C45 0.0572(15) 0.0300(12) 0.0570(15) 0.0206(11) 0.0251(12) 0.0173(11)
C46 0.0490(15) 0.0560(16) 0.0814(19) 0.0445(15) 0.0329(14) 0.0281(12)
O51 0.0161(6) 0.0229(7) 0.0208(6) 0.0069(5) 0.0053(5) -0.0013(5)
C52 0.0224(9) 0.0243(10) 0.0181(9) 0.0064(8) 0.0048(7) -0.0013(7)
C53 0.0275(10) 0.0221(9) 0.0217(9) 0.0080(8) 0.0059(8) -0.0006(7)
C54 0.0273(10) 0.0225(9) 0.0244(10) 0.0101(8) 0.0053(8) 0.0025(7)
C55 0.0309(11) 0.0258(10) 0.0318(11) 0.0125(9) 0.0021(8) 0.0034(8)
C56 0.0335(11) 0.0344(12) 0.0354(12) 0.0149(10) -0.0043(9) -0.0009(9)

loop_
_atom_type_symbol
_atom_type_description
_atom_type_scat_dispersion_real
_atom_type_scat_dispersion_imag
_atom_type_scat_source
C C 0.0033 0.0016 'International Tables Vol C Tables 4.2.6.8 and 6.1.1.4'
H H 0.0000 0.0000 'International Tables Vol C Tables 4.2.6.8 and 6.1.1.4'
N N 0.0061 0.0033 'International Tables Vol C Tables 4.2.6.8 and 6.1.1.4'
O O 0.0106 0.0060 'International Tables Vol C Tables 4.2.6.8 and 6.1.1.4'

loop_
_geom_angle_atom_site_label_1
_geom_angle_atom_site_label_2
_geom_angle_atom_site_label_3
_geom_angle
C2 C1 C9 119.37(15)
C2 C1 C11 124.16(15)
C9 C1 C11 116.40(15)
C1 C2 C3 119.82(15)
C1 C2 C2A 121.83(15)
C3 C2 C2A 118.32(15)
C4 C3 C2 121.55(16)
C3 C4 C10 120.62(16)
C6 C5 C10 121.11(17)
C5 C6 C7 120.11(17)
C8 C7 C6 120.71(17)
C7 C8 C9 120.84(17)
C10 C9 C8 118.32(15)
C10 C9 C1 119.90(15)
C8 C9 C1 121.79(15)
C4 C10 C9 118.74(15)
C4 C10 C5 122.35(16)
C9 C10 C5 118.91(16)
O2 C2A O3 123.29(15)
O2 C2A C2 118.90(14)
O3 C2A C2 117.80(14)
C12 C11 C19 119.81(15)
C12 C11 C1 120.21(14)
C19 C11 C1 119.71(14)
C11 C12 C13 120.47(15)
C11 C12 C12A 120.65(14)
C13 C12 C12A 118.86(14)
C14 C13 C12 120.56(16)
C13 C14 C20 120.75(16)
C16 C15 C20 121.10(16)
C15 C16 C17 120.14(16)
C18 C17 C16 120.39(16)
C17 C18 C19 120.89(16)
C18 C19 C20 118.72(15)
C18 C19 C11 122.02(15)
C20 C19 C11 119.26(15)
C14 C20 C19 119.15(15)
C14 C20 C15 122.08(16)
C19 C20 C15 118.76(15)
O13 C12A O12 125.68(15)
O13 C12A C12 118.29(14)
O12 C12A C12 116.03(14)
C22 C21 C26 120.22(17)
C23 C22 C21 120.50(17)
C24 C23 C22 119.79(17)
C23 C24 C25 120.07(18)
C26 C25 C24 120.32(17)
C25 C26 C21 119.07(16)
C25 C26 C27 121.80(15)
C21 C26 C27 119.10(15)
N28 C27 C26 111.23(13)
N28 C27 C35 110.98(13)
C26 C27 C35 110.18(14)
C30 C29 C34 119.16(16)
C30 C29 C35 120.35(16)
C34 C29 C35 120.48(16)
C29 C30 C31 120.28(18)
C32 C31 C30 120.2(2)
C31 C32 C33 120.17(18)
C34 C33 C32 119.75(19)
C33 C34 C29 120.44(18)
N36 C35 C29 110.25(13)
N36 C35 C27 110.29(13)
C29 C35 C27 111.12(13)
O41 C42 C43 112.87(14)
C42 C43 C44 111.67(15)
C43 C44 C45 114.54(17)
C46 C45 C44 113.76(19)
O51 C52 C53 108.57(14)
C52 C53 C54 112.97(15)
C55 C54 C53 113.30(16)
C54 C55 C56 113.89(16)

loop_
_geom_bond_atom_site_label_1
_geom_bond_atom_site_label_2
_geom_bond_distance
C1 C2 1.381(2)
C1 C9 1.438(2)
C1 C11 1.493(2)
C2 C3 1.418(2)
C2 C2A 1.508(2)
C3 C4 1.359(2)
C4 C10 1.416(2)
C5 C6 1.363(3)
C5 C10 1.418(2)
C6 C7 1.396(3)
C7 C8 1.368(2)
C8 C9 1.420(2)
C9 C10 1.419(2)
C2A O2 1.2587(19)
C2A O3 1.2630(19)
C11 C12 1.375(2)
C11 C19 1.430(2)
C12 C13 1.412(2)
C12 C12A 1.515(2)
C13 C14 1.366(2)
C14 C20 1.413(2)
C15 C16 1.364(3)
C15 C20 1.421(2)
C16 C17 1.404(3)
C17 C18 1.370(2)
C18 C19 1.417(2)
C19 C20 1.417(2)
C12A O13 1.256(2)
C12A O12 1.2577(19)
C21 C22 1.379(3)
C21 C26 1.389(2)
C22 C23 1.377(3)
C23 C24 1.373(3)
C24 C25 1.392(3)
C25 C26 1.382(2)
C26 C27 1.514(2)
C27 N28 1.491(2)
C27 C35 1.546(2)
C29 C30 1.384(2)
C29 C34 1.391(3)
C29 C35 1.512(2)
C30 C31 1.386(3)
C31 C32 1.371(3)
C32 C33 1.387(3)
C33 C34 1.381(3)
C35 N36 1.491(2)
O41 C42 1.422(2)
C42 C43 1.512(2)
C43 C44 1.523(3)
C44 C45 1.524(3)
C45 C46 1.506(3)
O51 C52 1.431(2)
C52 C53 1.518(2)
C53 C54 1.526(2)
C54 C55 1.517(3)
C55 C56 1.525(3)
